data_7105226
loop_
_publ_author_name
'Dutton, Jason L'
'Battista, Taylor L'
'Sgro, Michael J'
'Ragogna, Paul J'

_publ_section_title
;
 Diazabutadiene complexes of selenium as Se2+ transfer reagents.
;
_journal_issue 7
_journal_name_full 'Chemical communications (Cambridge, England)'
_journal_page_first 1041
_journal_page_last 1043
_journal_paper_doi 10.1039/b917841d
_journal_volume 46
_journal_year 2010
_chemical_formula_sum 'C16 H24 F6 N2 O6 S2 Se'
_chemical_formula_weight 597.45
_chemical_name_systematic
;
?
;
_space_group_IT_number 15
_symmetry_cell_setting monoclinic
_symmetry_space_group_name_Hall '-C 2yc'
_symmetry_space_group_name_H-M 'C 1 2/c 1'
_atom_sites_solution_hydrogens geom
_atom_sites_solution_primary direct
_atom_sites_solution_secondary difmap
_audit_creation_method SHELXL-97
_cell_angle_alpha 90.00
_cell_angle_beta 102.06(3)
_cell_angle_gamma 90.00
_cell_formula_units_Z 16
_cell_length_a 20.755(4)
_cell_length_b 20.753(4)
_cell_length_c 22.493(5)
_cell_measurement_reflns_used 33812
_cell_measurement_temperature 150(2)
_cell_measurement_theta_max 27.48
_cell_measurement_theta_min 2.04
_cell_volume 9474(3)
_computing_cell_refinement 'DENZO-SMN (Otwinowski & Minor, 1997)'
_computing_data_collection 'COLLECT (Nonius, 1997-2001)'
_computing_data_reduction DENZO-SMN
_computing_molecular_graphics 'SHELXTL/PC (Sheldrick, 2001)'
_computing_publication_material SHELXTL/PC
_computing_structure_refinement 'SHELXL-97 (Sheldrick, 1997)'
_computing_structure_solution 'SHELXS-97 (Sheldrick, 1990)'
_diffrn_ambient_temperature 150(2)
_diffrn_measured_fraction_theta_full .998
_diffrn_measured_fraction_theta_max .998
_diffrn_measurement_device_type 'Nonius Kappa-CCD'
_diffrn_measurement_method '\f scans, and \w scans'
_diffrn_radiation_monochromator graphite
_diffrn_radiation_source 'fine-focus sealed tube'
_diffrn_radiation_type MoK\a
_diffrn_radiation_wavelength 0.71073
_diffrn_reflns_av_R_equivalents 0.0655
_diffrn_reflns_av_sigmaI/netI 0.0962
_diffrn_reflns_limit_h_max 26
_diffrn_reflns_limit_h_min -26
_diffrn_reflns_limit_k_max 26
_diffrn_reflns_limit_k_min -26
_diffrn_reflns_limit_l_max 29
_diffrn_reflns_limit_l_min -29
_diffrn_reflns_number 20705
_diffrn_reflns_theta_full 27.48
_diffrn_reflns_theta_max 27.48
_diffrn_reflns_theta_min 2.15
_exptl_absorpt_coefficient_mu 1.843
_exptl_absorpt_correction_T_max 0.7094
_exptl_absorpt_correction_T_min 0.6078
_exptl_absorpt_correction_type multi-scan
_exptl_absorpt_process_details 'DENZO-SMN (Otwinowski & Minor, 1997)'
_exptl_crystal_colour colorless
_exptl_crystal_density_diffrn 1.675
_exptl_crystal_density_method 'not measured'
_exptl_crystal_description block
_exptl_crystal_F_000 4832
_exptl_crystal_size_max 0.30
_exptl_crystal_size_mid 0.20
_exptl_crystal_size_min 0.20
_refine_diff_density_max .550
_refine_diff_density_min -1.051
_refine_diff_density_rms .119
_refine_ls_extinction_method none
_refine_ls_goodness_of_fit_ref 0.976
_refine_ls_hydrogen_treatment constr
_refine_ls_matrix_type full
_refine_ls_number_parameters 596
_refine_ls_number_reflns 10832
_refine_ls_number_restraints 0
_refine_ls_restrained_S_all 0.976
_refine_ls_R_factor_all 0.1213
_refine_ls_R_factor_gt 0.0551
_refine_ls_shift/su_max 0.001
_refine_ls_shift/su_mean 0.000
_refine_ls_structure_factor_coef Fsqd
_refine_ls_weighting_details 'calc w=1/[\s^2^(Fo^2^)+(0.0737P)^2^+0.0000P] where P=(Fo^2^+2Fc^2^)/3'
_refine_ls_weighting_scheme calc
_refine_ls_wR_factor_gt 0.1211
_refine_ls_wR_factor_ref 0.1461
_reflns_number_gt 6115
_reflns_number_total 10832
_reflns_threshold_expression >2sigma(I)
_cod_data_source_file b917841d.txt
_cod_data_source_block 5
_cod_original_sg_symbol_H-M C2/c
_cod_database_code 7105226

loop_
_symmetry_equiv_pos_as_xyz
'x, y, z'
'-x, y, -z+1/2'
'x+1/2, y+1/2, z'
'-x+1/2, y+1/2, -z+1/2'
'-x, -y, -z'
'x, -y, z-1/2'
'-x+1/2, -y+1/2, -z'
'x+1/2, -y+1/2, z-1/2'

loop_
_atom_site_label
_atom_site_type_symbol
_atom_site_fract_x
_atom_site_fract_y
_atom_site_fract_z
_atom_site_U_iso_or_equiv
_atom_site_adp_type
_atom_site_occupancy
_atom_site_symmetry_multiplicity
_atom_site_calc_flag
_atom_site_refinement_flags
_atom_site_disorder_assembly
_atom_site_disorder_group
Se1 Se 0.0000 0.66220(3) 0.2500 0.02720(16) Uani 1 2 d S . .
S21 S 0.05553(6) 0.80984(5) 0.15983(5) 0.0357(3) Uani 1 1 d . . .
F10 F 0.08271(16) 0.75557(15) 0.06383(13) 0.0648(9) Uani 1 1 d . . .
N10 N 0.02718(15) 0.59668(15) 0.20595(14) 0.0245(8) Uani 1 1 d . . .
C60 C 0.0744(2) 0.5782(2) 0.0505(2) 0.0421(12) Uani 1 1 d . . .
H60A H 0.0578 0.5491 0.0157 0.050 Uiso 1 1 calc R . .
H60B H 0.0677 0.6232 0.0357 0.050 Uiso 1 1 calc R . .
F11 F 0.0413(2) 0.84940(15) 0.04862(13) 0.0853(12) Uani 1 1 d . . .
C58 C 0.0634(2) 0.60750(19) 0.15527(18) 0.0284(10) Uani 1 1 d . . .
H58A H 0.0582 0.6538 0.1430 0.034 Uiso 1 1 calc R . .
C59 C 0.0350(2) 0.5668(2) 0.10015(19) 0.0365(11) Uani 1 1 d . . .
H59A H -0.0118 0.5784 0.0846 0.044 Uiso 1 1 calc R . .
H59B H 0.0370 0.5207 0.1116 0.044 Uiso 1 1 calc R . .
C51 C 0.0395(3) 0.7959(2) 0.0788(2) 0.0452(12) Uani 1 1 d . . .
C61 C 0.1472(2) 0.5662(2) 0.0740(2) 0.0458(13) Uani 1 1 d . . .
H61A H 0.1543 0.5200 0.0844 0.055 Uiso 1 1 calc R . .
H61B H 0.1714 0.5765 0.0416 0.055 Uiso 1 1 calc R . .
C63 C 0.1362(2) 0.5946(2) 0.1797(2) 0.0378(11) Uani 1 1 d . . .
H63A H 0.1425 0.5495 0.1940 0.045 Uiso 1 1 calc R . .
H63B H 0.1530 0.6235 0.2145 0.045 Uiso 1 1 calc R . .
C62 C 0.1740(2) 0.6065(2) 0.1293(2) 0.0470(13) Uani 1 1 d . . .
H62A H 0.1708 0.6527 0.1180 0.056 Uiso 1 1 calc R . .
H62B H 0.2211 0.5960 0.1445 0.056 Uiso 1 1 calc R . .
Se2 Se 0.0000 0.21661(3) 0.2500 0.02902(17) Uani 1 2 d S . .
S11 S 0.09277(6) 0.07069(5) 0.34406(5) 0.0325(3) Uani 1 1 d . . .
S10 S 0.39275(5) -0.12718(5) 0.34444(5) 0.0338(3) Uani 1 1 d . . .
Se3 Se 0.22268(2) -0.052673(19) 0.250799(19) 0.02807(13) Uani 1 1 d . . .
S4 S 0.34636(5) 0.01999(5) 0.16153(5) 0.0335(3) Uani 1 1 d . . .
N2 N 0.14567(16) -0.01920(15) 0.20544(14) 0.0254(8) Uani 1 1 d . . .
F27 F 0.27375(16) 0.06747(15) 0.06288(13) 0.0643(9) Uani 1 1 d . . .
F4 F 0.45940(14) -0.17653(15) 0.44485(13) 0.0657(9) Uani 1 1 d . . .
N1 N 0.16736(16) -0.09380(15) 0.29303(15) 0.0272(8) Uani 1 1 d . . .
C10 C 0.1053(2) -0.08092(18) 0.27355(18) 0.0256(9) Uani 1 1 d . . .
H10A H 0.0712 -0.0990 0.2907 0.031 Uiso 1 1 calc R . .
O4 O 0.37527(15) 0.08255(14) 0.17205(14) 0.0427(8) Uani 1 1 d . . .
O3 O 0.33134(16) -0.09230(19) 0.33155(15) 0.0606(11) Uani 1 1 d . . .
F3 F 0.41585(18) -0.08737(16) 0.45736(13) 0.0802(11) Uani 1 1 d . . .
F2 F 0.35677(15) -0.17303(19) 0.44039(14) 0.0838(12) Uani 1 1 d . . .
C8 C 0.4063(2) -0.1412(2) 0.4253(2) 0.0407(12) Uani 1 1 d . . .
C7 C 0.3148(3) 0.0193(3) 0.0801(2) 0.0451(13) Uani 1 1 d . . .
O2 O 0.44805(14) -0.08860(13) 0.33747(14) 0.0377(8) Uani 1 1 d . . .
O1 O 0.39269(16) -0.03208(15) 0.17217(17) 0.0605(11) Uani 1 1 d . . .
C6 C 0.0892(2) 0.0641(2) 0.0507(2) 0.0445(13) Uani 1 1 d . . .
H6A H 0.1306 0.0607 0.0355 0.053 Uiso 1 1 calc R . .
H6B H 0.0520 0.0554 0.0162 0.053 Uiso 1 1 calc R . .
C5 C 0.0895(2) 0.0132(2) 0.10066(19) 0.0380(11) Uani 1 1 d . . .
H5A H 0.0464 0.0129 0.1129 0.046 Uiso 1 1 calc R . .
H5B H 0.0971 -0.0302 0.0851 0.046 Uiso 1 1 calc R . .
F1 F 0.36214(17) 0.0245(2) 0.05011(14) 0.0947(13) Uani 1 1 d . . .
C4 C 0.0936(2) -0.03718(18) 0.22417(18) 0.0259(9) Uani 1 1 d . . .
H4A H 0.0507 -0.0221 0.2061 0.031 Uiso 1 1 calc R . .
C3 C 0.1921(2) -0.14297(18) 0.34186(18) 0.0275(10) Uani 1 1 d . . .
H3A H 0.2409 -0.1373 0.3553 0.033 Uiso 1 1 calc R . .
C2 C 0.1370(2) 0.09672(19) 0.1796(2) 0.0399(12) Uani 1 1 d . . .
H2A H 0.1744 0.1057 0.2139 0.048 Uiso 1 1 calc R . .
H2B H 0.0956 0.0999 0.1949 0.048 Uiso 1 1 calc R . .
C1 C 0.1437(2) 0.02933(19) 0.15485(18) 0.0290(10) Uani 1 1 d . . .
H1A H 0.1867 0.0271 0.1415 0.035 Uiso 1 1 calc R . .
N6 N 0.04746(16) 0.28254(15) 0.29434(15) 0.0271(8) Uani 1 1 d . . .
F9 F 0.07511(17) 0.07263(17) 0.45611(13) 0.0785(10) Uani 1 1 d . . .
F7 F 0.16301(16) 0.02672(15) 0.44572(13) 0.0686(9) Uani 1 1 d . . .
C11 C 0.1231(2) 0.0750(2) 0.4258(2) 0.0407(12) Uani 1 1 d . . .
F8 F 0.15792(18) 0.12800(15) 0.44117(13) 0.0818(11) Uani 1 1 d . . .
O22 O 0.12247(15) 0.83384(16) 0.17180(15) 0.0494(9) Uani 1 1 d . . .
O25 O 0.15164(17) 0.06465(17) 0.32154(15) 0.0563(10) Uani 1 1 d . . .
O24 O 0.05088(14) 0.01483(13) 0.33584(14) 0.0394(8) Uani 1 1 d . . .
O23 O 0.00780(15) 0.85707(15) 0.16786(16) 0.0527(9) Uani 1 1 d . . .
F26 F 0.28120(18) -0.03387(17) 0.06277(16) 0.0914(12) Uani 1 1 d . . .
C71 C 0.01550(19) 0.53940(19) 0.22531(17) 0.0264(9) Uani 1 1 d . . .
H71A H 0.0272 0.5009 0.2073 0.032 Uiso 1 1 calc R . .
O26 O 0.05670(17) 0.13025(14) 0.33065(14) 0.0559(10) Uani 1 1 d . . .
O54 O 0.39212(19) -0.19057(16) 0.32043(15) 0.0607(11) Uani 1 1 d . . .
F28 F -0.01935(16) 0.76893(19) 0.05963(16) 0.0943(12) Uani 1 1 d . . .
C92 C 0.02766(18) 0.33977(19) 0.27475(17) 0.0260(9) Uani 1 1 d . . .
H92A H 0.0484 0.3782 0.2920 0.031 Uiso 1 1 calc R . .
O21 O 0.0482(2) 0.74772(15) 0.18522(16) 0.0753(13) Uani 1 1 d . . .
C93 C 0.10731(19) 0.27063(19) 0.34329(18) 0.0280(10) Uani 1 1 d . . .
H93A H 0.1046 0.2257 0.3587 0.034 Uiso 1 1 calc R . .
C94 C 0.1722(3) 0.3015(3) 0.4443(2) 0.0654(18) Uani 1 1 d . . .
H94A H 0.1756 0.3328 0.4781 0.078 Uiso 1 1 calc R . .
H94B H 0.1686 0.2578 0.4610 0.078 Uiso 1 1 calc R . .
C95 C 0.1101(2) 0.3161(3) 0.3956(2) 0.0551(15) Uani 1 1 d . . .
H95A H 0.0703 0.3109 0.4129 0.066 Uiso 1 1 calc R . .
H95B H 0.1115 0.3612 0.3814 0.066 Uiso 1 1 calc R . .
C97 C 0.1362(3) 0.1458(2) 0.1288(2) 0.0482(13) Uani 1 1 d . . .
H97A H 0.1290 0.1895 0.1440 0.058 Uiso 1 1 calc R . .
H97B H 0.1795 0.1456 0.1170 0.058 Uiso 1 1 calc R . .
C96 C 0.0830(2) 0.1312(2) 0.0739(2) 0.0465(13) Uani 1 1 d . . .
H96A H 0.0394 0.1360 0.0847 0.056 Uiso 1 1 calc R . .
H96B H 0.0856 0.1625 0.0413 0.056 Uiso 1 1 calc R . .
C45 C 0.1874(3) -0.1844(3) 0.4446(2) 0.0685(19) Uani 1 1 d . . .
H45A H 0.2351 -0.1779 0.4605 0.082 Uiso 1 1 calc R . .
H45B H 0.1646 -0.1798 0.4789 0.082 Uiso 1 1 calc R . .
C44 C 0.1616(3) -0.1330(3) 0.3961(2) 0.0541(15) Uani 1 1 d . . .
H44A H 0.1130 -0.1362 0.3836 0.065 Uiso 1 1 calc R . .
H44B H 0.1727 -0.0895 0.4132 0.065 Uiso 1 1 calc R . .
C32 C 0.1682(2) 0.2754(3) 0.3166(2) 0.0623(17) Uani 1 1 d . . .
H32A H 0.1720 0.3194 0.3007 0.075 Uiso 1 1 calc R . .
H32B H 0.1649 0.2446 0.2824 0.075 Uiso 1 1 calc R . .
C43 C 0.1755(3) -0.2517(3) 0.4176(3) 0.083(2) Uani 1 1 d . . .
H43A H 0.1943 -0.2840 0.4489 0.099 Uiso 1 1 calc R . .
H43B H 0.1275 -0.2595 0.4054 0.099 Uiso 1 1 calc R . .
C42 C 0.2060(3) -0.2599(2) 0.3637(3) 0.077(2) Uani 1 1 d . . .
H42A H 0.1961 -0.3035 0.3465 0.093 Uiso 1 1 calc R . .
H42B H 0.2545 -0.2556 0.3764 0.093 Uiso 1 1 calc R . .
C33 C 0.2289(3) 0.2599(4) 0.3659(3) 0.0744(19) Uani 1 1 d . . .
H33A H 0.2258 0.2151 0.3804 0.089 Uiso 1 1 calc R . .
H33B H 0.2690 0.2632 0.3489 0.089 Uiso 1 1 calc R . .
C41 C 0.1796(3) -0.2091(2) 0.3150(2) 0.0597(16) Uani 1 1 d . . .
H41A H 0.2017 -0.2139 0.2803 0.072 Uiso 1 1 calc R . .
H41B H 0.1317 -0.2154 0.2998 0.072 Uiso 1 1 calc R . .
C34 C 0.2337(3) 0.3054(3) 0.4179(3) 0.078(2) Uani 1 1 d . . .
H34A H 0.2390 0.3499 0.4038 0.093 Uiso 1 1 calc R . .
H34B H 0.2728 0.2948 0.4497 0.093 Uiso 1 1 calc R . .
O78 O 0.28874(16) 0.0119(2) 0.18637(15) 0.0715(13) Uani 1 1 d . . .

loop_
_atom_site_aniso_label
_atom_site_aniso_U_11
_atom_site_aniso_U_22
_atom_site_aniso_U_33
_atom_site_aniso_U_23
_atom_site_aniso_U_13
_atom_site_aniso_U_12
Se1 0.0343(4) 0.0212(3) 0.0270(3) 0.000 0.0084(3) 0.000
S21 0.0502(8) 0.0259(6) 0.0344(7) -0.0016(5) 0.0167(6) 0.0000(5)
F10 0.086(2) 0.070(2) 0.0442(18) -0.0122(16) 0.0291(17) 0.0073(18)
N10 0.0245(19) 0.0264(19) 0.0237(19) 0.0035(15) 0.0074(15) -0.0008(14)
C60 0.059(3) 0.041(3) 0.029(3) 0.000(2) 0.018(2) -0.001(2)
F11 0.148(4) 0.056(2) 0.046(2) 0.0201(16) 0.007(2) -0.002(2)
C58 0.034(3) 0.027(2) 0.029(2) 0.0009(19) 0.016(2) -0.0018(19)
C59 0.040(3) 0.041(3) 0.031(3) -0.003(2) 0.012(2) -0.005(2)
C51 0.044(3) 0.044(3) 0.046(3) -0.001(3) 0.005(3) -0.004(3)
C61 0.050(3) 0.047(3) 0.049(3) 0.005(2) 0.029(3) 0.011(2)
C63 0.030(3) 0.047(3) 0.038(3) 0.004(2) 0.011(2) -0.001(2)
C62 0.031(3) 0.063(3) 0.052(3) 0.010(3) 0.020(2) 0.001(2)
Se2 0.0314(4) 0.0213(3) 0.0307(4) 0.000 -0.0018(3) 0.000
S11 0.0346(7) 0.0294(6) 0.0312(6) 0.0000(5) 0.0018(5) -0.0034(5)
S10 0.0312(7) 0.0386(7) 0.0314(6) 0.0037(5) 0.0062(5) -0.0060(5)
Se3 0.0223(2) 0.0332(3) 0.0286(2) 0.00452(19) 0.00506(18) 0.00137(18)
S4 0.0260(6) 0.0384(7) 0.0345(7) 0.0088(5) 0.0025(5) -0.0005(5)
N2 0.0237(19) 0.0255(19) 0.028(2) 0.0005(15) 0.0088(16) 0.0007(14)
F27 0.067(2) 0.074(2) 0.0442(18) 0.0199(16) -0.0043(16) 0.0104(17)
F4 0.0526(19) 0.081(2) 0.058(2) 0.0244(17) -0.0004(16) 0.0137(17)
N1 0.026(2) 0.0249(19) 0.029(2) 0.0014(15) 0.0024(16) 0.0056(15)
C10 0.025(2) 0.023(2) 0.029(2) 0.0014(18) 0.0066(19) 0.0006(17)
O4 0.046(2) 0.0331(18) 0.045(2) -0.0066(15) -0.0003(16) -0.0035(15)
O3 0.031(2) 0.097(3) 0.054(2) 0.032(2) 0.0085(17) 0.0126(19)
F3 0.120(3) 0.075(2) 0.0439(19) -0.0133(17) 0.012(2) 0.014(2)
F2 0.050(2) 0.147(3) 0.054(2) 0.041(2) 0.0118(17) -0.023(2)
C8 0.038(3) 0.042(3) 0.041(3) 0.006(2) 0.006(2) 0.000(2)
C7 0.038(3) 0.052(3) 0.045(3) -0.005(3) 0.011(3) -0.008(3)
O2 0.0350(18) 0.0307(17) 0.051(2) 0.0034(15) 0.0169(16) -0.0057(13)
O1 0.049(2) 0.0307(19) 0.089(3) 0.0048(18) -0.016(2) 0.0083(16)
C6 0.042(3) 0.054(3) 0.038(3) 0.016(2) 0.008(2) 0.002(2)
C5 0.042(3) 0.037(3) 0.034(3) 0.005(2) 0.006(2) -0.003(2)
F1 0.070(2) 0.173(4) 0.049(2) -0.019(2) 0.0292(19) -0.014(2)
C4 0.026(2) 0.019(2) 0.032(2) 0.0006(18) 0.0041(19) -0.0019(17)
C3 0.025(2) 0.028(2) 0.030(2) 0.0127(19) 0.0054(19) 0.0036(18)
C2 0.056(3) 0.026(2) 0.038(3) 0.002(2) 0.009(2) -0.002(2)
C1 0.025(2) 0.029(2) 0.034(3) 0.010(2) 0.009(2) -0.0024(18)
N6 0.0261(19) 0.0263(19) 0.0282(19) 0.0005(15) 0.0042(16) 0.0010(15)
F9 0.073(2) 0.122(3) 0.0441(19) -0.0064(19) 0.0204(19) 0.012(2)
F7 0.079(2) 0.062(2) 0.055(2) 0.0121(16) -0.0108(17) 0.0183(18)
C11 0.040(3) 0.041(3) 0.040(3) -0.001(2) 0.006(2) 0.001(2)
F8 0.121(3) 0.054(2) 0.051(2) -0.0059(16) -0.0286(19) -0.031(2)
O22 0.0319(19) 0.056(2) 0.055(2) -0.0133(17) -0.0018(17) -0.0007(16)
O25 0.042(2) 0.086(3) 0.044(2) -0.0137(19) 0.0167(17) -0.0235(19)
O24 0.0330(18) 0.0310(18) 0.053(2) -0.0075(15) 0.0061(15) -0.0099(13)
O23 0.037(2) 0.046(2) 0.080(3) -0.0228(18) 0.0232(18) 0.0011(16)
F26 0.105(3) 0.070(2) 0.080(3) -0.0228(19) -0.025(2) -0.025(2)
C71 0.023(2) 0.025(2) 0.032(3) 0.0012(18) 0.0075(18) -0.0003(17)
O26 0.079(3) 0.0263(18) 0.049(2) 0.0026(15) -0.0177(19) 0.0069(17)
O54 0.097(3) 0.042(2) 0.045(2) -0.0149(17) 0.022(2) -0.032(2)
F28 0.063(2) 0.128(3) 0.084(3) -0.031(2) -0.004(2) -0.035(2)
C92 0.026(2) 0.025(2) 0.028(2) 0.0016(18) 0.0058(18) 0.0039(17)
O21 0.160(4) 0.0290(19) 0.052(2) -0.0038(17) 0.056(3) -0.015(2)
C93 0.029(2) 0.024(2) 0.027(2) 0.0047(18) -0.0041(19) 0.0007(18)
C94 0.087(5) 0.053(3) 0.038(3) -0.016(3) -0.028(3) 0.031(3)
C95 0.050(3) 0.066(4) 0.039(3) -0.017(3) -0.013(3) 0.020(3)
C97 0.065(4) 0.027(3) 0.054(3) 0.012(2) 0.017(3) 0.000(2)
C96 0.049(3) 0.042(3) 0.051(3) 0.017(2) 0.016(3) 0.011(2)
C45 0.056(4) 0.102(5) 0.052(4) 0.045(4) 0.022(3) 0.036(3)
C44 0.057(3) 0.065(4) 0.044(3) 0.024(3) 0.020(3) 0.032(3)
C32 0.024(3) 0.109(5) 0.052(4) 0.017(3) 0.004(3) 0.011(3)
C43 0.052(4) 0.079(5) 0.106(6) 0.068(4) -0.008(4) -0.008(3)
C42 0.107(5) 0.033(3) 0.073(4) 0.019(3) -0.024(4) 0.004(3)
C33 0.030(3) 0.125(6) 0.066(4) 0.026(4) 0.004(3) 0.011(3)
C41 0.088(4) 0.023(3) 0.055(4) 0.004(2) -0.013(3) 0.005(3)
C34 0.045(4) 0.058(4) 0.107(6) 0.034(4) -0.037(4) -0.012(3)
O78 0.028(2) 0.136(4) 0.050(2) 0.037(2) 0.0086(17) -0.013(2)

loop_
_atom_type_symbol
_atom_type_description
_atom_type_scat_dispersion_real
_atom_type_scat_dispersion_imag
_atom_type_scat_source
C C .0033 .0016 'International Tables Vol C Tables 4.2.6.8 and 6.1.1.4'
H H .0000 .0000 'International Tables Vol C Tables 4.2.6.8 and 6.1.1.4'
N N .0061 .0033 'International Tables Vol C Tables 4.2.6.8 and 6.1.1.4'
O O .0106 .0060 'International Tables Vol C Tables 4.2.6.8 and 6.1.1.4'
F F .0171 .0103 'International Tables Vol C Tables 4.2.6.8 and 6.1.1.4'
S S .1246 .1234 'International Tables Vol C Tables 4.2.6.8 and 6.1.1.4'
Se Se -.0929 2.2259 'International Tables Vol C Tables 4.2.6.8 and 6.1.1.4'

loop_
_geom_angle_atom_site_label_1
_geom_angle_atom_site_label_2
_geom_angle_atom_site_label_3
_geom_angle
_geom_angle_site_symmetry_1
_geom_angle_site_symmetry_3
_geom_angle_publ_flag
N10 Se1 N10 84.66(19) . 2 ?
O21 S21 O23 115.6(2) . . ?
O21 S21 O22 114.4(2) . . ?
O23 S21 O22 113.80(19) . . ?
O21 S21 C51 104.2(2) . . ?
O23 S21 C51 104.5(2) . . ?
O22 S21 C51 102.1(2) . . ?
C71 N10 C58 123.0(3) . . ?
C71 N10 Se1 113.2(3) . . ?
C58 N10 Se1 123.7(2) . . ?
C61 C60 C59 111.4(4) . . ?
C61 C60 H60A 109.3 . . ?
C59 C60 H60A 109.3 . . ?
C61 C60 H60B 109.3 . . ?
C59 C60 H60B 109.3 . . ?
H60A C60 H60B 108.0 . . ?
N10 C58 C59 111.5(3) . . ?
N10 C58 C63 108.4(3) . . ?
C59 C58 C63 112.7(4) . . ?
N10 C58 H58A 108.1 . . ?
C59 C58 H58A 108.1 . . ?
C63 C58 H58A 108.1 . . ?
C58 C59 C60 109.5(4) . . ?
C58 C59 H59A 109.8 . . ?
C60 C59 H59A 109.8 . . ?
C58 C59 H59B 109.8 . . ?
C60 C59 H59B 109.8 . . ?
H59A C59 H59B 108.2 . . ?
F11 C51 F10 108.2(4) . . ?
F11 C51 F28 108.3(4) . . ?
F10 C51 F28 106.1(4) . . ?
F11 C51 S21 111.6(3) . . ?
F10 C51 S21 111.5(3) . . ?
F28 C51 S21 110.9(4) . . ?
C62 C61 C60 111.5(4) . . ?
C62 C61 H61A 109.3 . . ?
C60 C61 H61A 109.3 . . ?
C62 C61 H61B 109.3 . . ?
C60 C61 H61B 109.3 . . ?
H61A C61 H61B 108.0 . . ?
C58 C63 C62 109.3(4) . . ?
C58 C63 H63A 109.8 . . ?
C62 C63 H63A 109.8 . . ?
C58 C63 H63B 109.8 . . ?
C62 C63 H63B 109.8 . . ?
H63A C63 H63B 108.3 . . ?
C61 C62 C63 111.4(4) . . ?
C61 C62 H62A 109.3 . . ?
C63 C62 H62A 109.3 . . ?
C61 C62 H62B 109.3 . . ?
C63 C62 H62B 109.3 . . ?
H62A C62 H62B 108.0 . . ?
N6 Se2 N6 84.7(2) . 2 ?
O25 S11 O24 115.1(2) . . ?
O25 S11 O26 116.6(2) . . ?
O24 S11 O26 113.0(2) . . ?
O25 S11 C11 102.9(2) . . ?
O24 S11 C11 104.0(2) . . ?
O26 S11 C11 102.9(2) . . ?
O54 S10 O2 114.8(2) . . ?
O54 S10 O3 116.8(2) . . ?
O2 S10 O3 113.1(2) . . ?
O54 S10 C8 102.8(2) . . ?
O2 S10 C8 103.9(2) . . ?
O3 S10 C8 103.2(2) . . ?
N2 Se3 N1 84.17(14) . . ?
O4 S4 O78 113.5(2) . . ?
O4 S4 O1 114.4(2) . . ?
O78 S4 O1 115.6(2) . . ?
O4 S4 C7 103.0(2) . . ?
O78 S4 C7 103.8(2) . . ?
O1 S4 C7 104.6(2) . . ?
C4 N2 C1 122.9(3) . . ?
C4 N2 Se3 113.4(3) . . ?
C1 N2 Se3 123.5(3) . . ?
C10 N1 C3 123.2(3) . . ?
C10 N1 Se3 114.3(3) . . ?
C3 N1 Se3 122.3(3) . . ?
N1 C10 C4 113.0(4) . . ?
N1 C10 H10A 123.5 . . ?
C4 C10 H10A 123.5 . . ?
F4 C8 F3 105.5(4) . . ?
F4 C8 F2 106.0(4) . . ?
F3 C8 F2 108.5(4) . . ?
F4 C8 S10 111.6(4) . . ?
F3 C8 S10 112.8(3) . . ?
F2 C8 S10 111.9(3) . . ?
F1 C7 F27 107.2(4) . . ?
F1 C7 F26 108.9(5) . . ?
F27 C7 F26 106.2(4) . . ?
F1 C7 S4 111.6(4) . . ?
F27 C7 S4 111.5(4) . . ?
F26 C7 S4 111.2(4) . . ?
C96 C6 C5 111.6(4) . . ?
C96 C6 H6A 109.3 . . ?
C5 C6 H6A 109.3 . . ?
C96 C6 H6B 109.3 . . ?
C5 C6 H6B 109.3 . . ?
H6A C6 H6B 108.0 . . ?
C1 C5 C6 108.9(4) . . ?
C1 C5 H5A 109.9 . . ?
C6 C5 H5A 109.9 . . ?
C1 C5 H5B 109.9 . . ?
C6 C5 H5B 109.9 . . ?
H5A C5 H5B 108.3 . . ?
N2 C4 C10 115.0(4) . . ?
N2 C4 H4A 122.5 . . ?
C10 C4 H4A 122.5 . . ?
C41 C3 C44 112.7(4) . . ?
C41 C3 N1 108.8(3) . . ?
C44 C3 N1 111.1(3) . . ?
C41 C3 H3A 108.0 . . ?
C44 C3 H3A 108.0 . . ?
N1 C3 H3A 108.0 . . ?
C1 C2 C97 109.0(4) . . ?
C1 C2 H2A 109.9 . . ?
C97 C2 H2A 109.9 . . ?
C1 C2 H2B 109.9 . . ?
C97 C2 H2B 109.9 . . ?
H2A C2 H2B 108.3 . . ?
C5 C1 N2 110.9(3) . . ?
C5 C1 C2 112.9(4) . . ?
N2 C1 C2 109.0(3) . . ?
C5 C1 H1A 107.9 . . ?
N2 C1 H1A 107.9 . . ?
C2 C1 H1A 107.9 . . ?
C92 N6 C93 123.6(3) . . ?
C92 N6 Se2 113.4(3) . . ?
C93 N6 Se2 122.7(2) . . ?
F7 C11 F9 106.5(4) . . ?
F7 C11 F8 105.8(4) . . ?
F9 C11 F8 109.1(4) . . ?
F7 C11 S11 111.5(3) . . ?
F9 C11 S11 112.5(3) . . ?
F8 C11 S11 111.2(3) . . ?
N10 C71 C71 114.5(2) . 2 ?
N10 C71 H71A 122.8 . . ?
C71 C71 H71A 122.8 2 . ?
N6 C92 C92 114.2(2) . 2 ?
N6 C92 H92A 122.9 . . ?
C92 C92 H92A 122.9 2 . ?
N6 C93 C95 111.3(3) . . ?
N6 C93 C32 109.3(3) . . ?
C95 C93 C32 111.9(4) . . ?
N6 C93 H93A 108.1 . . ?
C95 C93 H93A 108.1 . . ?
C32 C93 H93A 108.1 . . ?
C34 C94 C95 110.9(5) . . ?
C34 C94 H94A 109.5 . . ?
C95 C94 H94A 109.5 . . ?
C34 C94 H94B 109.5 . . ?
C95 C94 H94B 109.5 . . ?
H94A C94 H94B 108.0 . . ?
C93 C95 C94 108.9(4) . . ?
C93 C95 H95A 109.9 . . ?
C94 C95 H95A 109.9 . . ?
C93 C95 H95B 109.9 . . ?
C94 C95 H95B 109.9 . . ?
H95A C95 H95B 108.3 . . ?
C96 C97 C2 111.7(4) . . ?
C96 C97 H97A 109.3 . . ?
C2 C97 H97A 109.3 . . ?
C96 C97 H97B 109.3 . . ?
C2 C97 H97B 109.3 . . ?
H97A C97 H97B 107.9 . . ?
C6 C96 C97 111.8(4) . . ?
C6 C96 H96A 109.3 . . ?
C97 C96 H96A 109.3 . . ?
C6 C96 H96B 109.3 . . ?
C97 C96 H96B 109.3 . . ?
H96A C96 H96B 107.9 . . ?
C43 C45 C44 110.4(5) . . ?
C43 C45 H45A 109.6 . . ?
C44 C45 H45A 109.6 . . ?
C43 C45 H45B 109.6 . . ?
C44 C45 H45B 109.6 . . ?
H45A C45 H45B 108.1 . . ?
C3 C44 C45 109.7(4) . . ?
C3 C44 H44A 109.7 . . ?
C45 C44 H44A 109.7 . . ?
C3 C44 H44B 109.7 . . ?
C45 C44 H44B 109.7 . . ?
H44A C44 H44B 108.2 . . ?
C93 C32 C33 109.1(4) . . ?
C93 C32 H32A 109.9 . . ?
C33 C32 H32A 109.9 . . ?
C93 C32 H32B 109.9 . . ?
C33 C32 H32B 109.9 . . ?
H32A C32 H32B 108.3 . . ?
C42 C43 C45 111.6(5) . . ?
C42 C43 H43A 109.3 . . ?
C45 C43 H43A 109.3 . . ?
C42 C43 H43B 109.3 . . ?
C45 C43 H43B 109.3 . . ?
H43A C43 H43B 108.0 . . ?
C43 C42 C41 110.6(5) . . ?
C43 C42 H42A 109.5 . . ?
C41 C42 H42A 109.5 . . ?
C43 C42 H42B 109.5 . . ?
C41 C42 H42B 109.5 . . ?
H42A C42 H42B 108.1 . . ?
C34 C33 C32 110.2(5) . . ?
C34 C33 H33A 109.6 . . ?
C32 C33 H33A 109.6 . . ?
C34 C33 H33B 109.6 . . ?
C32 C33 H33B 109.6 . . ?
H33A C33 H33B 108.1 . . ?
C3 C41 C42 109.5(4) . . ?
C3 C41 H41A 109.8 . . ?
C42 C41 H41A 109.8 . . ?
C3 C41 H41B 109.8 . . ?
C42 C41 H41B 109.8 . . ?
H41A C41 H41B 108.2 . . ?
C33 C34 C94 110.5(4) . . ?
C33 C34 H34A 109.6 . . ?
C94 C34 H34A 109.6 . . ?
C33 C34 H34B 109.6 . . ?
C94 C34 H34B 109.6 . . ?
H34A C34 H34B 108.1 . . ?

loop_
_geom_bond_atom_site_label_1
_geom_bond_atom_site_label_2
_geom_bond_distance
_geom_bond_site_symmetry_2
_geom_bond_publ_flag
Se1 N10 1.839(3) . ?
Se1 N10 1.839(3) 2 ?
S21 O21 1.431(3) . ?
S21 O23 1.432(3) . ?
S21 O22 1.447(3) . ?
S21 C51 1.807(5) . ?
F10 C51 1.321(5) . ?
N10 C71 1.306(5) . ?
N10 C58 1.507(5) . ?
C60 C61 1.514(7) . ?
C60 C59 1.535(6) . ?
C60 H60A 0.9900 . ?
C60 H60B 0.9900 . ?
F11 C51 1.306(5) . ?
C58 C59 1.514(6) . ?
C58 C63 1.519(6) . ?
C58 H58A 1.0000 . ?
C59 H59A 0.9900 . ?
C59 H59B 0.9900 . ?
C51 F28 1.330(5) . ?
C61 C62 1.507(6) . ?
C61 H61A 0.9900 . ?
C61 H61B 0.9900 . ?
C63 C62 1.527(6) . ?
C63 H63A 0.9900 . ?
C63 H63B 0.9900 . ?
C62 H62A 0.9900 . ?
C62 H62B 0.9900 . ?
Se2 N6 1.851(3) . ?
Se2 N6 1.851(3) 2 ?
S11 O25 1.422(3) . ?
S11 O24 1.438(3) . ?
S11 O26 1.444(3) . ?
S11 C11 1.816(5) . ?
S10 O54 1.421(3) . ?
S10 O2 1.435(3) . ?
S10 O3 1.441(3) . ?
S10 C8 1.805(5) . ?
Se3 N2 1.843(3) . ?
Se3 N1 1.845(3) . ?
S4 O4 1.429(3) . ?
S4 O78 1.432(3) . ?
S4 O1 1.433(3) . ?
S4 C7 1.812(5) . ?
N2 C4 1.294(5) . ?
N2 C1 1.514(5) . ?
F27 C7 1.317(6) . ?
F4 C8 1.321(5) . ?
N1 C10 1.300(5) . ?
N1 C3 1.509(5) . ?
C10 C4 1.415(5) . ?
C10 H10A 0.9500 . ?
F3 C8 1.322(5) . ?
F2 C8 1.325(5) . ?
C7 F1 1.308(5) . ?
C7 F26 1.321(5) . ?
C6 C96 1.502(6) . ?
C6 C5 1.542(6) . ?
C6 H6A 0.9900 . ?
C6 H6B 0.9900 . ?
C5 C1 1.513(6) . ?
C5 H5A 0.9900 . ?
C5 H5B 0.9900 . ?
C4 H4A 0.9500 . ?
C3 C41 1.500(6) . ?
C3 C44 1.502(6) . ?
C3 H3A 1.0000 . ?
C2 C1 1.523(6) . ?
C2 C97 1.529(6) . ?
C2 H2A 0.9900 . ?
C2 H2B 0.9900 . ?
C1 H1A 1.0000 . ?
N6 C92 1.303(5) . ?
N6 C93 1.498(5) . ?
F9 C11 1.320(5) . ?
F7 C11 1.319(5) . ?
C11 F8 1.321(5) . ?
C71 C71 1.395(8) 2 ?
C71 H71A 0.9500 . ?
C92 C92 1.423(7) 2 ?
C92 H92A 0.9500 . ?
C93 C95 1.500(6) . ?
C93 C32 1.512(6) . ?
C93 H93A 1.0000 . ?
C94 C34 1.519(8) . ?
C94 C95 1.537(6) . ?
C94 H94A 0.9900 . ?
C94 H94B 0.9900 . ?
C95 H95A 0.9900 . ?
C95 H95B 0.9900 . ?
C97 C96 1.507(6) . ?
C97 H97A 0.9900 . ?
C97 H97B 0.9900 . ?
C96 H96A 0.9900 . ?
C96 H96B 0.9900 . ?
C45 C43 1.522(8) . ?
C45 C44 1.540(6) . ?
C45 H45A 0.9900 . ?
C45 H45B 0.9900 . ?
C44 H44A 0.9900 . ?
C44 H44B 0.9900 . ?
C32 C33 1.530(7) . ?
C32 H32A 0.9900 . ?
C32 H32B 0.9900 . ?
C43 C42 1.490(8) . ?
C43 H43A 0.9900 . ?
C43 H43B 0.9900 . ?
C42 C41 1.537(6) . ?
C42 H42A 0.9900 . ?
C42 H42B 0.9900 . ?
C33 C34 1.490(8) . ?
C33 H33A 0.9900 . ?
C33 H33B 0.9900 . ?
C41 H41A 0.9900 . ?
C41 H41B 0.9900 . ?
C34 H34A 0.9900 . ?
C34 H34B 0.9900 . ?

loop_
_geom_torsion_atom_site_label_1
_geom_torsion_atom_site_label_2
_geom_torsion_atom_site_label_3
_geom_torsion_atom_site_label_4
_geom_torsion
_geom_torsion_site_symmetry_1
_geom_torsion_site_symmetry_2
_geom_torsion_site_symmetry_3
_geom_torsion_site_symmetry_4
_geom_torsion_publ_flag
N10 Se1 N10 C71 -0.2(2) 2 . . . ?
N10 Se1 N10 C58 -176.4(4) 2 . . . ?
C71 N10 C58 C59 50.0(5) . . . . ?
Se1 N10 C58 C59 -134.2(3) . . . . ?
C71 N10 C58 C63 -74.5(5) . . . . ?
Se1 N10 C58 C63 101.3(3) . . . . ?
N10 C58 C59 C60 -178.6(3) . . . . ?
C63 C58 C59 C60 -56.5(5) . . . . ?
C61 C60 C59 C58 54.8(5) . . . . ?
O21 S21 C51 F11 177.0(4) . . . . ?
O23 S21 C51 F11 55.2(4) . . . . ?
O22 S21 C51 F11 -63.6(4) . . . . ?
O21 S21 C51 F10 -61.9(4) . . . . ?
O23 S21 C51 F10 176.3(3) . . . . ?
O22 S21 C51 F10 57.5(4) . . . . ?
O21 S21 C51 F28 56.1(4) . . . . ?
O23 S21 C51 F28 -65.6(4) . . . . ?
O22 S21 C51 F28 175.5(4) . . . . ?
C59 C60 C61 C62 -55.6(5) . . . . ?
N10 C58 C63 C62 -179.0(3) . . . . ?
C59 C58 C63 C62 57.2(5) . . . . ?
C60 C61 C62 C63 56.5(5) . . . . ?
C58 C63 C62 C61 -56.2(5) . . . . ?
N1 Se3 N2 C4 1.9(3) . . . . ?
N1 Se3 N2 C1 176.6(3) . . . . ?
N2 Se3 N1 C10 -0.6(3) . . . . ?
N2 Se3 N1 C3 173.8(3) . . . . ?
C3 N1 C10 C4 -175.0(3) . . . . ?
Se3 N1 C10 C4 -0.7(4) . . . . ?
O54 S10 C8 F4 54.4(4) . . . . ?
O2 S10 C8 F4 -65.6(4) . . . . ?
O3 S10 C8 F4 176.2(3) . . . . ?
O54 S10 C8 F3 173.0(4) . . . . ?
O2 S10 C8 F3 53.1(4) . . . . ?
O3 S10 C8 F3 -65.1(4) . . . . ?
O54 S10 C8 F2 -64.3(4) . . . . ?
O2 S10 C8 F2 175.8(3) . . . . ?
O3 S10 C8 F2 57.6(4) . . . . ?
O4 S4 C7 F1 63.3(4) . . . . ?
O78 S4 C7 F1 -178.2(4) . . . . ?
O1 S4 C7 F1 -56.6(4) . . . . ?
O4 S4 C7 F27 -56.6(4) . . . . ?
O78 S4 C7 F27 61.9(4) . . . . ?
O1 S4 C7 F27 -176.5(3) . . . . ?
O4 S4 C7 F26 -174.9(4) . . . . ?
O78 S4 C7 F26 -56.4(4) . . . . ?
O1 S4 C7 F26 65.2(4) . . . . ?
C96 C6 C5 C1 -55.2(5) . . . . ?
C1 N2 C4 C10 -177.5(3) . . . . ?
Se3 N2 C4 C10 -2.7(4) . . . . ?
N1 C10 C4 N2 2.3(5) . . . . ?
C10 N1 C3 C41 75.3(5) . . . . ?
Se3 N1 C3 C41 -98.5(4) . . . . ?
C10 N1 C3 C44 -49.3(5) . . . . ?
Se3 N1 C3 C44 136.9(3) . . . . ?
C6 C5 C1 N2 179.7(3) . . . . ?
C6 C5 C1 C2 57.0(5) . . . . ?
C4 N2 C1 C5 -47.9(5) . . . . ?
Se3 N2 C1 C5 137.9(3) . . . . ?
C4 N2 C1 C2 77.0(5) . . . . ?
Se3 N2 C1 C2 -97.2(4) . . . . ?
C97 C2 C1 C5 -57.3(5) . . . . ?
C97 C2 C1 N2 179.0(4) . . . . ?
N6 Se2 N6 C92 -0.9(2) 2 . . . ?
N6 Se2 N6 C93 -174.5(4) 2 . . . ?
O25 S11 C11 F7 -52.4(4) . . . . ?
O24 S11 C11 F7 68.0(4) . . . . ?
O26 S11 C11 F7 -174.0(4) . . . . ?
O25 S11 C11 F9 -171.9(3) . . . . ?
O24 S11 C11 F9 -51.5(4) . . . . ?
O26 S11 C11 F9 66.5(4) . . . . ?
O25 S11 C11 F8 65.4(4) . . . . ?
O24 S11 C11 F8 -174.1(3) . . . . ?
O26 S11 C11 F8 -56.1(4) . . . . ?
C58 N10 C71 C71 176.7(4) . . . 2 ?
Se1 N10 C71 C71 0.6(5) . . . 2 ?
C93 N6 C92 C92 175.9(4) . . . 2 ?
Se2 N6 C92 C92 2.4(6) . . . 2 ?
C92 N6 C93 C95 44.7(6) . . . . ?
Se2 N6 C93 C95 -142.4(3) . . . . ?
C92 N6 C93 C32 -79.3(5) . . . . ?
Se2 N6 C93 C32 93.6(4) . . . . ?
N6 C93 C95 C94 179.7(4) . . . . ?
C32 C93 C95 C94 -57.7(6) . . . . ?
C34 C94 C95 C93 56.2(6) . . . . ?
C1 C2 C97 C96 55.4(5) . . . . ?
C5 C6 C96 C97 55.7(5) . . . . ?
C2 C97 C96 C6 -56.0(6) . . . . ?
C41 C3 C44 C45 57.0(6) . . . . ?
N1 C3 C44 C45 179.4(4) . . . . ?
C43 C45 C44 C3 -54.9(6) . . . . ?
N6 C93 C32 C33 -177.2(4) . . . . ?
C95 C93 C32 C33 59.1(6) . . . . ?
C44 C45 C43 C42 56.4(6) . . . . ?
C45 C43 C42 C41 -57.2(6) . . . . ?
C93 C32 C33 C34 -58.8(7) . . . . ?
C44 C3 C41 C42 -57.7(6) . . . . ?
N1 C3 C41 C42 178.6(4) . . . . ?
C43 C42 C41 C3 56.9(7) . . . . ?
C32 C33 C34 C94 58.7(6) . . . . ?
C95 C94 C34 C33 -57.8(6) . . . . ?
